data_7203674
loop_
_publ_author_name
'Stephan K. Ruediger'
'Udo Gro\&s'
'Michael Feist'
'Hillary A. Prescott'
'S. Chandra Shekar'
'Sergey I. Troyanov'
'Erhard Kemnitz'

_publ_section_title
;
 Non-aqueous synthesis of high surface area aluminium fluoride-a
 mechanistic investigation
;
_journal_issue 5
_journal_name_full 'Journal of Materials Chemistry'
_journal_page_first 588
_journal_paper_doi 10.1039/b411457d
_journal_volume 15
_journal_year 2005
_chemical_formula_moiety '[Al3 (i-OPr)8 F] (OSMe2)'
_chemical_formula_sum 'C26 H62 Al3 F O9 S'
_chemical_formula_weight 650.76
_chemical_name_systematic
;
?
;
_space_group_IT_number 19
_symmetry_cell_setting orthorhombic
_symmetry_space_group_name_Hall 'P 2ac 2ab'
_symmetry_space_group_name_H-M 'P 21 21 21'
_atom_sites_solution_hydrogens geom
_atom_sites_solution_primary direct
_atom_sites_solution_secondary difmap
_audit_creation_method SHELXL-97
_cell_angle_alpha 90.00
_cell_angle_beta 90.00
_cell_angle_gamma 90.00
_cell_formula_units_Z 4
_cell_length_a 11.923(2)
_cell_length_b 12.551(2)
_cell_length_c 25.711(5)
_cell_measurement_reflns_used 1191
_cell_measurement_temperature 175(2)
_cell_measurement_theta_max 25
_cell_measurement_theta_min 5
_cell_volume 3847.5(12)
_computing_structure_refinement 'SHELXL-97 (Sheldrick, 1997)'
_computing_structure_solution 'SHELXS-97 (Sheldrick, 1990)'
_diffrn_ambient_temperature 175(2)
_diffrn_measured_fraction_theta_full 0.989
_diffrn_measured_fraction_theta_max 0.989
_diffrn_measurement_device_type IPDS(Stoe)
_diffrn_radiation_monochromator graphite
_diffrn_radiation_source 'fine-focus sealed tube'
_diffrn_radiation_type MoK\a
_diffrn_radiation_wavelength 0.71073
_diffrn_reflns_av_R_equivalents 0.0586
_diffrn_reflns_av_sigmaI/netI 0.0715
_diffrn_reflns_limit_h_max 14
_diffrn_reflns_limit_h_min -13
_diffrn_reflns_limit_k_max 14
_diffrn_reflns_limit_k_min -14
_diffrn_reflns_limit_l_max 30
_diffrn_reflns_limit_l_min -30
_diffrn_reflns_number 20869
_diffrn_reflns_theta_full 25.34
_diffrn_reflns_theta_max 25.34
_diffrn_reflns_theta_min 2.84
_exptl_absorpt_coefficient_mu 0.198
_exptl_absorpt_correction_type none
_exptl_crystal_colour colorless
_exptl_crystal_density_diffrn 1.123
_exptl_crystal_density_method 'not measured'
_exptl_crystal_description block
_exptl_crystal_F_000 1416
_exptl_crystal_size_max 0.56
_exptl_crystal_size_mid 0.30
_exptl_crystal_size_min 0.20
_refine_diff_density_max 0.401
_refine_diff_density_min -0.383
_refine_diff_density_rms 0.041
_refine_ls_abs_structure_details 'Flack H D (1983), Acta Cryst. A39, 876-881'
_refine_ls_abs_structure_Flack -0.05(8)
_refine_ls_extinction_coef 0.0031(6)
_refine_ls_extinction_expression Fc^*^=kFc[1+0.001xFc^2^\l^3^/sin(2\q)]^-1/4^
_refine_ls_extinction_method SHELXL
_refine_ls_goodness_of_fit_ref 0.795
_refine_ls_hydrogen_treatment riding
_refine_ls_matrix_type full
_refine_ls_number_parameters 404
_refine_ls_number_reflns 6974
_refine_ls_number_restraints 0
_refine_ls_restrained_S_all 0.795
_refine_ls_R_factor_all 0.0539
_refine_ls_R_factor_gt 0.0365
_refine_ls_shift/su_max 0.012
_refine_ls_shift/su_mean 0.001
_refine_ls_structure_factor_coef Fsqd
_refine_ls_weighting_details 'calc w=1/[\s^2^(Fo^2^)+(0.0500P)^2^+0.0000P] where P=(Fo^2^+2Fc^2^)/3'
_refine_ls_weighting_scheme calc
_refine_ls_wR_factor_gt 0.0774
_refine_ls_wR_factor_ref 0.0815
_reflns_number_gt 5248
_reflns_number_total 6974
_reflns_threshold_expression >2sigma(I)
_cod_data_source_file b411457d.txt
_cod_data_source_block alprf2
_cod_depositor_comments
;
The following automatic conversions were performed:
'_symmetry_cell_setting' value 'Orthorhombic' changed to 'orthorhombic'
according to '/home/saulius/struct/CIF-dictionaries/cif_core.dic'
dictionary named 'cif_core.dic' version 2.4.1 from 2010-06-29.

Automatic conversion script
Id: cif_fix_enum 1527 2010-12-29 10:47:43Z saulius 
;
_cod_original_sg_symbol_H-M P2(1)2(1)2(1)
_cod_database_code 7203674

loop_
_symmetry_equiv_pos_as_xyz
'x, y, z'
'-x+1/2, -y, z+1/2'
'-x, y+1/2, -z+1/2'
'x+1/2, -y+1/2, -z'

loop_
_atom_site_label
_atom_site_type_symbol
_atom_site_fract_x
_atom_site_fract_y
_atom_site_fract_z
_atom_site_U_iso_or_equiv
_atom_site_adp_type
_atom_site_occupancy
_atom_site_symmetry_multiplicity
_atom_site_calc_flag
_atom_site_refinement_flags
_atom_site_disorder_assembly
_atom_site_disorder_group
Al1 Al 0.35207(6) 0.45873(6) 0.83719(2) 0.02324(16) Uani 1 1 d . . .
Al2 Al 0.35769(7) 0.60649(6) 0.92267(3) 0.02782(18) Uani 1 1 d . . .
Al3 Al 0.19667(7) 0.28526(6) 0.83068(3) 0.02855(18) Uani 1 1 d . . .
S S 0.45645(5) 0.65270(6) 0.77735(2) 0.03196(16) Uani 1 1 d . . .
O1 O 0.25533(14) 0.54716(14) 0.88102(6) 0.0260(4) Uani 1 1 d . . .
O2 O 0.45197(14) 0.52101(14) 0.88737(6) 0.0288(4) Uani 1 1 d . . .
O3 O 0.30022(15) 0.33404(14) 0.87520(6) 0.0304(4) Uani 1 1 d . . .
O4 O 0.23348(14) 0.40304(14) 0.79489(6) 0.0270(4) Uani 1 1 d . . .
O5 O 0.36998(16) 0.74001(15) 0.90925(7) 0.0379(5) Uani 1 1 d . . .
O6 O 0.3569(2) 0.57357(19) 0.98616(6) 0.0561(6) Uani 1 1 d . . .
O7 O 0.23838(16) 0.16957(16) 0.80100(7) 0.0418(5) Uani 1 1 d . . .
O8 O 0.06182(17) 0.2892(2) 0.85061(8) 0.0562(6) Uani 1 1 d . . .
O9 O 0.36049(15) 0.57565(14) 0.78952(6) 0.0325(4) Uani 1 1 d . . .
F1 F 0.46052(12) 0.39158(12) 0.80699(5) 0.0361(4) Uani 1 1 d . . .
C1 C 0.1357(2) 0.5657(2) 0.87778(10) 0.0327(6) Uani 1 1 d . . .
H1 H 0.099(2) 0.499(3) 0.8652(10) 0.039 Uiso 1 1 calc . . .
C2 C 0.1118(3) 0.6531(3) 0.83885(13) 0.0608(10) Uani 1 1 d . . .
H2A H 0.1467 0.7195 0.8506 0.091 Uiso 1 1 calc R . .
H2B H 0.0306 0.6632 0.8358 0.091 Uiso 1 1 calc R . .
H2C H 0.1427 0.6330 0.8049 0.091 Uiso 1 1 calc R . .
C3 C 0.0900(3) 0.5913(3) 0.93090(12) 0.0585(10) Uani 1 1 d . . .
H3A H 0.1098 0.5340 0.9551 0.088 Uiso 1 1 calc R . .
H3B H 0.0082 0.5979 0.9290 0.088 Uiso 1 1 calc R . .
H3C H 0.1222 0.6586 0.9431 0.088 Uiso 1 1 calc R . .
C4 C 0.5729(2) 0.5118(3) 0.89100(12) 0.0426(7) Uani 1 1 d . . .
H4 H 0.602(2) 0.485(3) 0.8570(12) 0.051 Uiso 1 1 calc . . .
C5 C 0.6253(3) 0.6187(3) 0.90206(14) 0.0556(9) Uani 1 1 d . . .
H5A H 0.6031 0.6695 0.8750 0.083 Uiso 1 1 calc R . .
H5B H 0.7071 0.6116 0.9024 0.083 Uiso 1 1 calc R . .
H5C H 0.5996 0.6445 0.9360 0.083 Uiso 1 1 calc R . .
C6 C 0.6032(3) 0.4322(4) 0.9328(2) 0.111(2) Uani 1 1 d . . .
H6A H 0.5674 0.4529 0.9656 0.167 Uiso 1 1 calc R . .
H6B H 0.6848 0.4309 0.9373 0.167 Uiso 1 1 calc R . .
H6C H 0.5770 0.3613 0.9225 0.167 Uiso 1 1 calc R . .
C7 C 0.3301(3) 0.2954(2) 0.92619(9) 0.0377(7) Uani 1 1 d . . .
H7 H 0.373(2) 0.353(3) 0.9446(11) 0.045 Uiso 1 1 calc . . .
C8 C 0.4057(4) 0.1996(3) 0.92113(13) 0.0760(13) Uani 1 1 d . . .
H8A H 0.3641 0.1410 0.9049 0.114 Uiso 1 1 calc R . .
H8B H 0.4315 0.1777 0.9557 0.114 Uiso 1 1 calc R . .
H8C H 0.4705 0.2179 0.8995 0.114 Uiso 1 1 calc R . .
C9 C 0.2239(4) 0.2723(4) 0.95691(12) 0.0806(14) Uani 1 1 d . . .
H9A H 0.1771 0.3365 0.9581 0.121 Uiso 1 1 calc R . .
H9B H 0.2439 0.2510 0.9924 0.121 Uiso 1 1 calc R . .
H9C H 0.1822 0.2146 0.9400 0.121 Uiso 1 1 calc R . .
C10 C 0.2082(2) 0.4250(2) 0.74077(9) 0.0324(6) Uani 1 1 d . . .
H10 H 0.212(2) 0.504(3) 0.7352(10) 0.039 Uiso 1 1 calc . . .
C11 C 0.2954(3) 0.3723(3) 0.70627(10) 0.0473(8) Uani 1 1 d . . .
H11A H 0.3699 0.4001 0.7150 0.071 Uiso 1 1 calc R . .
H11B H 0.2786 0.3878 0.6697 0.071 Uiso 1 1 calc R . .
H11C H 0.2940 0.2951 0.7118 0.071 Uiso 1 1 calc R . .
C12 C 0.0903(2) 0.3873(3) 0.72860(11) 0.0521(9) Uani 1 1 d . . .
H12A H 0.0869 0.3095 0.7316 0.078 Uiso 1 1 calc R . .
H12B H 0.0703 0.4084 0.6931 0.078 Uiso 1 1 calc R . .
H12C H 0.0375 0.4196 0.7532 0.078 Uiso 1 1 calc R . .
C13 C 0.4080(3) 0.8236(3) 0.94226(11) 0.0439(8) Uani 1 1 d . . .
H13 H 0.456(3) 0.792(3) 0.9701(12) 0.053 Uiso 1 1 calc . . .
C14 C 0.3087(3) 0.8769(3) 0.96747(14) 0.0670(10) Uani 1 1 d . . .
H14A H 0.2585 0.9047 0.9405 0.101 Uiso 1 1 calc R . .
H14B H 0.3347 0.9357 0.9894 0.101 Uiso 1 1 calc R . .
H14C H 0.2682 0.8250 0.9889 0.101 Uiso 1 1 calc R . .
C15 C 0.4770(3) 0.9020(3) 0.91118(14) 0.0601(9) Uani 1 1 d . . .
H15A H 0.5388 0.8643 0.8941 0.090 Uiso 1 1 calc R . .
H15B H 0.5074 0.9566 0.9345 0.090 Uiso 1 1 calc R . .
H15C H 0.4295 0.9358 0.8848 0.090 Uiso 1 1 calc R . .
C16 C 0.3388(7) 0.5741(6) 1.03498(15) 0.174(5) Uani 1 1 d . . .
H16 H 0.284(8) 0.634(8) 1.037(3) 0.209 Uiso 1 1 calc . . .
C17 C 0.2776(4) 0.4946(4) 1.06164(14) 0.0885(14) Uani 1 1 d . . .
H17A H 0.2138 0.4720 1.0403 0.133 Uiso 1 1 calc R . .
H17B H 0.2502 0.5234 1.0947 0.133 Uiso 1 1 calc R . .
H17C H 0.3265 0.4333 1.0684 0.133 Uiso 1 1 calc R . .
C18 C 0.4310(9) 0.6188(9) 1.06654(18) 0.251(7) Uani 1 1 d . . .
H18A H 0.4857 0.6533 1.0436 0.377 Uiso 1 1 calc R . .
H18B H 0.4678 0.5614 1.0860 0.377 Uiso 1 1 calc R . .
H18C H 0.4007 0.6713 1.0910 0.377 Uiso 1 1 calc R . .
C19 C 0.1752(3) 0.0786(2) 0.78474(12) 0.0449(8) Uani 1 1 d . . .
H19 H 0.094(3) 0.099(3) 0.7818(11) 0.054 Uiso 1 1 calc . . .
C20 C 0.2163(4) 0.0444(3) 0.73230(14) 0.0751(12) Uani 1 1 d . . .
H20A H 0.2089 0.1037 0.7077 0.113 Uiso 1 1 calc R . .
H20B H 0.1717 -0.0162 0.7201 0.113 Uiso 1 1 calc R . .
H20C H 0.2953 0.0234 0.7348 0.113 Uiso 1 1 calc R . .
C21 C 0.1858(3) -0.0078(3) 0.82525(15) 0.0641(10) Uani 1 1 d . . .
H21A H 0.2653 -0.0241 0.8309 0.096 Uiso 1 1 calc R . .
H21B H 0.1468 -0.0720 0.8132 0.096 Uiso 1 1 calc R . .
H21C H 0.1522 0.0166 0.8579 0.096 Uiso 1 1 calc R . .
C22 C -0.0364(4) 0.2582(6) 0.86524(18) 0.129(3) Uani 1 1 d . . .
H22 H -0.017(6) 0.186(5) 0.879(2) 0.155 Uiso 1 1 calc . . .
C23 C -0.1189(3) 0.2268(4) 0.82645(16) 0.0761(12) Uani 1 1 d . . .
H23A H -0.1628 0.2891 0.8160 0.114 Uiso 1 1 calc R . .
H23B H -0.1690 0.1728 0.8412 0.114 Uiso 1 1 calc R . .
H23C H -0.0804 0.1972 0.7960 0.114 Uiso 1 1 calc R . .
C24 C -0.0813(4) 0.3074(5) 0.91301(17) 0.1045(18) Uani 1 1 d . . .
H24A H -0.0194 0.3234 0.9368 0.157 Uiso 1 1 calc R . .
H24B H -0.1336 0.2580 0.9298 0.157 Uiso 1 1 calc R . .
H24C H -0.1206 0.3734 0.9041 0.157 Uiso 1 1 calc R . .
C25 C 0.3886(3) 0.7782(2) 0.77748(12) 0.0441(7) Uani 1 1 d . . .
H25A H 0.3195 0.7738 0.7570 0.066 Uiso 1 1 calc R . .
H25B H 0.4385 0.8318 0.7622 0.066 Uiso 1 1 calc R . .
H25C H 0.3703 0.7983 0.8133 0.066 Uiso 1 1 calc R . .
C26 C 0.4788(3) 0.6389(3) 0.70925(10) 0.0492(8) Uani 1 1 d . . .
H26A H 0.5087 0.5677 0.7019 0.074 Uiso 1 1 calc R . .
H26B H 0.5326 0.6928 0.6975 0.074 Uiso 1 1 calc R . .
H26C H 0.4076 0.6485 0.6908 0.074 Uiso 1 1 calc R . .

loop_
_atom_site_aniso_label
_atom_site_aniso_U_11
_atom_site_aniso_U_22
_atom_site_aniso_U_33
_atom_site_aniso_U_23
_atom_site_aniso_U_13
_atom_site_aniso_U_12
Al1 0.0277(4) 0.0201(4) 0.0220(3) -0.0002(3) 0.0008(3) 0.0016(3)
Al2 0.0329(4) 0.0275(5) 0.0231(3) -0.0034(3) 0.0006(3) 0.0011(4)
Al3 0.0347(4) 0.0234(5) 0.0276(4) -0.0004(3) 0.0027(3) -0.0036(3)
S 0.0303(3) 0.0317(4) 0.0339(3) 0.0054(3) -0.0004(3) -0.0049(3)
O1 0.0249(9) 0.0224(10) 0.0308(9) -0.0036(7) 0.0016(7) 0.0030(7)
O2 0.0259(9) 0.0278(11) 0.0328(9) -0.0053(7) -0.0039(7) 0.0033(8)
O3 0.0438(10) 0.0227(10) 0.0247(8) 0.0051(7) -0.0045(7) -0.0017(9)
O4 0.0332(10) 0.0268(10) 0.0211(7) 0.0012(7) -0.0019(7) -0.0019(8)
O5 0.0470(12) 0.0277(12) 0.0389(10) -0.0075(8) -0.0049(9) -0.0020(9)
O6 0.0628(14) 0.0804(18) 0.0250(9) 0.0026(9) 0.0023(10) -0.0019(13)
O7 0.0453(12) 0.0251(11) 0.0550(11) -0.0102(9) -0.0005(9) -0.0052(9)
O8 0.0387(12) 0.0782(18) 0.0516(12) -0.0051(11) 0.0130(9) -0.0100(12)
O9 0.0350(10) 0.0282(11) 0.0342(9) 0.0104(7) 0.0008(8) -0.0068(8)
F1 0.0372(8) 0.0354(9) 0.0356(7) -0.0089(7) 0.0026(6) 0.0085(7)
C1 0.0238(14) 0.0318(18) 0.0426(14) -0.0037(12) 0.0000(11) 0.0031(12)
C2 0.0465(19) 0.072(3) 0.064(2) 0.0132(19) 0.0024(15) 0.0262(18)
C3 0.0394(18) 0.083(3) 0.0526(18) -0.0014(17) 0.0135(14) 0.0155(18)
C4 0.0258(15) 0.049(2) 0.0533(18) -0.0088(15) -0.0004(13) 0.0041(13)
C5 0.0383(18) 0.062(3) 0.0666(19) -0.0038(17) -0.0133(15) -0.0072(16)
C6 0.039(2) 0.093(4) 0.201(5) 0.068(4) -0.031(3) 0.009(2)
C7 0.057(2) 0.0324(18) 0.0233(12) 0.0047(12) -0.0053(12) -0.0023(14)
C8 0.135(4) 0.041(2) 0.0514(18) 0.0009(16) -0.032(2) 0.039(2)
C9 0.085(3) 0.121(4) 0.0355(17) 0.033(2) -0.0021(18) -0.027(3)
C10 0.0391(16) 0.0350(18) 0.0230(11) 0.0041(10) -0.0071(11) -0.0014(13)
C11 0.0511(18) 0.065(2) 0.0253(12) -0.0012(13) -0.0003(12) 0.0041(17)
C12 0.0435(17) 0.078(3) 0.0342(14) 0.0032(15) -0.0100(13) -0.0035(17)
C13 0.0573(19) 0.0295(19) 0.0448(16) -0.0120(13) -0.0098(14) 0.0032(14)
C14 0.082(3) 0.050(3) 0.069(2) -0.0205(17) 0.0186(19) 0.007(2)
C15 0.056(2) 0.037(2) 0.087(2) -0.0119(18) 0.0012(18) -0.0118(17)
C16 0.271(10) 0.223(9) 0.0277(19) 0.027(3) -0.021(3) -0.165(8)
C17 0.117(4) 0.097(4) 0.051(2) 0.007(2) 0.022(2) 0.003(3)
C18 0.364(12) 0.339(13) 0.050(3) 0.038(4) -0.052(5) -0.268(11)
C19 0.0459(19) 0.0312(19) 0.0576(18) -0.0102(14) -0.0029(14) -0.0058(13)
C20 0.093(3) 0.058(3) 0.075(2) -0.032(2) 0.010(2) -0.028(2)
C21 0.064(2) 0.037(2) 0.092(3) 0.0105(18) -0.012(2) -0.0052(17)
C22 0.042(2) 0.267(9) 0.079(3) -0.061(4) 0.020(2) -0.045(4)
C23 0.044(2) 0.100(3) 0.084(3) 0.001(2) -0.0007(18) -0.022(2)
C24 0.068(3) 0.152(5) 0.093(3) -0.034(3) 0.048(2) -0.016(3)
C25 0.0560(19) 0.0264(17) 0.0499(15) 0.0038(13) 0.0085(14) -0.0045(14)
C26 0.055(2) 0.050(2) 0.0429(16) -0.0042(14) 0.0184(14) -0.0103(16)

loop_
_atom_type_symbol
_atom_type_description
_atom_type_scat_dispersion_real
_atom_type_scat_dispersion_imag
_atom_type_scat_source
C C 0.0033 0.0016 'International Tables Vol C Tables 4.2.6.8 and 6.1.1.4'
H H 0.0000 0.0000 'International Tables Vol C Tables 4.2.6.8 and 6.1.1.4'
O O 0.0106 0.0060 'International Tables Vol C Tables 4.2.6.8 and 6.1.1.4'
F F 0.0171 0.0103 'International Tables Vol C Tables 4.2.6.8 and 6.1.1.4'
Al Al 0.0645 0.0514 'International Tables Vol C Tables 4.2.6.8 and 6.1.1.4'
S S 0.1246 0.1234 'International Tables Vol C Tables 4.2.6.8 and 6.1.1.4'

loop_
_geom_angle_atom_site_label_1
_geom_angle_atom_site_label_2
_geom_angle_atom_site_label_3
_geom_angle
_geom_angle_site_symmetry_1
_geom_angle_site_symmetry_3
_geom_angle_publ_flag
F1 Al1 O9 92.69(8) . . ?
F1 Al1 O4 96.85(8) . . ?
O9 Al1 O4 87.41(8) . . ?
F1 Al1 O2 92.08(8) . . ?
O9 Al1 O2 94.90(8) . . ?
O4 Al1 O2 170.67(8) . . ?
F1 Al1 O3 94.09(8) . . ?
O9 Al1 O3 162.67(9) . . ?
O4 Al1 O3 75.95(7) . . ?
O2 Al1 O3 100.77(8) . . ?
F1 Al1 O1 167.48(8) . . ?
O9 Al1 O1 87.99(8) . . ?
O4 Al1 O1 95.67(8) . . ?
O2 Al1 O1 75.41(7) . . ?
O3 Al1 O1 88.84(8) . . ?
F1 Al1 Al3 95.00(6) . . ?
O9 Al1 Al3 125.39(7) . . ?
O4 Al1 Al3 38.00(5) . . ?
O2 Al1 Al3 138.54(6) . . ?
O3 Al1 Al3 38.04(5) . . ?
O1 Al1 Al3 94.79(6) . . ?
F1 Al1 Al2 129.83(6) . . ?
O9 Al1 Al2 89.64(6) . . ?
O4 Al1 Al2 133.33(6) . . ?
O2 Al1 Al2 37.86(5) . . ?
O3 Al1 Al2 98.18(6) . . ?
O1 Al1 Al2 37.66(5) . . ?
Al3 Al1 Al2 123.36(3) . . ?
O6 Al2 O5 115.76(11) . . ?
O6 Al2 O1 118.35(11) . . ?
O5 Al2 O1 110.17(9) . . ?
O6 Al2 O2 110.25(11) . . ?
O5 Al2 O2 115.29(9) . . ?
O1 Al2 O2 82.87(8) . . ?
O6 Al2 Al1 125.61(9) . . ?
O5 Al2 Al1 118.54(7) . . ?
O1 Al2 Al1 42.03(6) . . ?
O2 Al2 Al1 40.96(6) . . ?
O8 Al3 O7 115.85(12) . . ?
O8 Al3 O3 116.90(10) . . ?
O7 Al3 O3 111.96(10) . . ?
O8 Al3 O4 111.37(11) . . ?
O7 Al3 O4 113.48(9) . . ?
O3 Al3 O4 82.97(8) . . ?
O8 Al3 Al1 125.19(10) . . ?
O7 Al3 Al1 118.84(8) . . ?
O3 Al3 Al1 42.01(6) . . ?
O4 Al3 Al1 41.06(5) . . ?
O9 S C25 102.73(13) . . ?
O9 S C26 104.59(13) . . ?
C25 S C26 99.05(15) . . ?
C1 O1 Al2 129.84(16) . . ?
C1 O1 Al1 129.69(15) . . ?
Al2 O1 Al1 100.31(8) . . ?
C4 O2 Al2 129.52(17) . . ?
C4 O2 Al1 128.86(17) . . ?
Al2 O2 Al1 101.18(9) . . ?
C7 O3 Al3 129.49(17) . . ?
C7 O3 Al1 130.42(17) . . ?
Al3 O3 Al1 99.96(8) . . ?
C10 O4 Al3 126.65(16) . . ?
C10 O4 Al1 128.99(16) . . ?
Al3 O4 Al1 100.94(8) . . ?
C13 O5 Al2 128.81(18) . . ?
C16 O6 Al2 162.8(5) . . ?
C19 O7 Al3 130.80(18) . . ?
C22 O8 Al3 160.8(4) . . ?
S O9 Al1 130.88(11) . . ?
O1 C1 C3 109.8(2) . . ?
O1 C1 C2 109.9(2) . . ?
C3 C1 C2 112.2(3) . . ?
O2 C4 C5 110.7(3) . . ?
O2 C4 C6 109.6(3) . . ?
C5 C4 C6 110.8(3) . . ?
O3 C7 C8 109.7(2) . . ?
O3 C7 C9 109.3(2) . . ?
C8 C7 C9 113.0(3) . . ?
O4 C10 C12 109.4(2) . . ?
O4 C10 C11 109.6(2) . . ?
C12 C10 C11 112.3(2) . . ?
O5 C13 C14 109.5(3) . . ?
O5 C13 C15 109.8(2) . . ?
C14 C13 C15 111.5(3) . . ?
O6 C16 C17 124.2(5) . . ?
O6 C16 C18 114.7(6) . . ?
C17 C16 C18 112.7(4) . . ?
O7 C19 C20 108.6(3) . . ?
O7 C19 C21 109.1(3) . . ?
C20 C19 C21 112.8(3) . . ?
O8 C22 C23 119.7(4) . . ?
O8 C22 C24 116.5(5) . . ?
C23 C22 C24 116.0(4) . . ?

loop_
_geom_bond_atom_site_label_1
_geom_bond_atom_site_label_2
_geom_bond_distance
_geom_bond_site_symmetry_2
_geom_bond_publ_flag
Al1 F1 1.7278(16) . ?
Al1 O9 1.9146(17) . ?
Al1 O4 1.9158(18) . ?
Al1 O2 1.9220(18) . ?
Al1 O3 1.9458(19) . ?
Al1 O1 1.9576(18) . ?
Al1 Al3 2.8638(11) . ?
Al1 Al2 2.8764(10) . ?
Al2 O6 1.6838(19) . ?
Al2 O5 1.717(2) . ?
Al2 O1 1.7862(18) . ?
Al2 O2 1.7996(18) . ?
Al3 O8 1.688(2) . ?
Al3 O7 1.714(2) . ?
Al3 O3 1.7916(19) . ?
Al3 O4 1.7958(19) . ?
S O9 1.5305(18) . ?
S C25 1.770(3) . ?
S C26 1.779(3) . ?
O1 C1 1.448(3) . ?
O2 C4 1.450(3) . ?
O3 C7 1.442(3) . ?
O4 C10 1.450(3) . ?
O5 C13 1.423(3) . ?
O6 C16 1.274(5) . ?
O7 C19 1.430(3) . ?
O8 C22 1.290(5) . ?
C1 C3 1.505(4) . ?
C1 C2 1.511(4) . ?
C4 C5 1.506(5) . ?
C4 C6 1.511(5) . ?
C7 C8 1.509(5) . ?
C7 C9 1.520(5) . ?
C10 C12 1.515(4) . ?
C10 C11 1.518(4) . ?
C13 C14 1.507(5) . ?
C13 C15 1.511(5) . ?
C16 C17 1.413(7) . ?
C16 C18 1.477(9) . ?
C19 C20 1.497(5) . ?
C19 C21 1.509(5) . ?
C22 C23 1.455(6) . ?
C22 C24 1.475(6) . ?
